data_4086393
loop_
_publ_author_name
'Zhang, Yuanyuan'
'Williard, Paul G.'
'Bernskoetter, Wesley H.'

_publ_section_title
;
 Synthesis and Characterization of Pincer-Molybdenum Precatalysts for
 CO2Hydrogenation
;
_journal_issue 6
_journal_name_full Organometallics
_journal_page_first 860
_journal_paper_doi 10.1021/acs.organomet.5b00955
_journal_volume 35
_journal_year 2016
_chemical_formula_sum 'C33 H39 Mo N P2'
_chemical_formula_weight 607.53
_chemical_name_common wb27may2
_space_group_crystal_system orthorhombic
_space_group_IT_number 19
_space_group_name_Hall 'P 2ac 2ab'
_space_group_name_H-M_alt 'P 21 21 21'
_symmetry_space_group_name_Hall 'P 2ac 2ab'
_symmetry_space_group_name_H-M 'P 21 21 21'
_atom_sites_solution_hydrogens mixed
_cell_angle_alpha 90
_cell_angle_beta 90
_cell_angle_gamma 90
_cell_formula_units_Z 4
_cell_length_a 10.3171(7)
_cell_length_b 15.3059(11)
_cell_length_c 18.2283(13)
_cell_measurement_reflns_used 5776
_cell_measurement_temperature 183.(2)
_cell_measurement_theta_max 17.4370
_cell_measurement_theta_min 2.2684
_cell_volume 2878.5(4)
_computing_cell_refinement 'SAINT V8.34A (Bruker AXS Inc., 2013)'
_computing_data_reduction 'SAINT V8.34A (Bruker AXS Inc., 2013)'
_computing_structure_refinement 'SHELXL-2013 (Sheldrick, 2013)'
_diffrn_ambient_temperature 183.(2)
_diffrn_detector_area_resol_mean 10.4167
_diffrn_measured_fraction_theta_full 0.999
_diffrn_measured_fraction_theta_max 0.999
_diffrn_radiation_wavelength 0.71073
_diffrn_reflns_av_R_equivalents 0.0514
_diffrn_reflns_av_unetI/netI 0.0300
_diffrn_reflns_limit_h_max 8
_diffrn_reflns_limit_h_min -8
_diffrn_reflns_limit_k_max 12
_diffrn_reflns_limit_k_min -12
_diffrn_reflns_limit_l_max 15
_diffrn_reflns_limit_l_min -15
_diffrn_reflns_number 11497
_diffrn_reflns_theta_full 17.44
_diffrn_reflns_theta_max 17.44
_diffrn_reflns_theta_min 2.23
_exptl_absorpt_coefficient_mu 0.590
_exptl_absorpt_correction_T_max 0.94
_exptl_absorpt_correction_T_min 0.90
_exptl_absorpt_correction_type multi-scan
_exptl_absorpt_process_details 'SADABS V2012/1 (Bruker AXS Inc.)'
_exptl_crystal_colour 'clear light gold-yellow'
_exptl_crystal_density_diffrn 1.402
_exptl_crystal_density_method 'not measured'
_exptl_crystal_description chunk
_exptl_crystal_F_000 1264
_exptl_crystal_size_max 0.120
_exptl_crystal_size_mid 0.100
_exptl_crystal_size_min 0.100
_refine_diff_density_max 0.343
_refine_diff_density_min -0.154
_refine_ls_abs_structure_details
;
Flack x determined using 690 quotients [(I+)-(I-)]/[(I+)+(I-)]
(Parsons and Flack (2004), Acta Cryst. A60, s61).
;
_refine_ls_abs_structure_Flack -0.03(3)
_refine_ls_extinction_method none
_refine_ls_goodness_of_fit_ref 1.002
_refine_ls_hydrogen_treatment mixed
_refine_ls_matrix_type full
_refine_ls_number_parameters 358
_refine_ls_number_reflns 1811
_refine_ls_number_restraints 8
_refine_ls_restrained_S_all 0.999
_refine_ls_R_factor_all 0.0244
_refine_ls_R_factor_gt 0.0212
_refine_ls_shift/su_max 0.000
_refine_ls_shift/su_mean 0.000
_refine_ls_structure_factor_coef Fsqd
_refine_ls_weighting_details 'w=1/[\s^2^(Fo^2^)+(0.0353P)^2^+1.1041P] where P=(Fo^2^+2Fc^2^)/3'
_refine_ls_weighting_scheme calc
_refine_ls_wR_factor_gt 0.0522
_refine_ls_wR_factor_ref 0.0541
_reflns_number_gt 1708
_reflns_number_total 1811
_reflns_threshold_expression 'I > 2\s(I)'
_cod_data_source_file om5b00955_si_002.cif
_cod_data_source_block I
_cod_depositor_comments 'Adding full bibliography for 4086393--4086394.cif.'
_cod_database_code 4086393

loop_
_space_group_symop_operation_xyz
'x, y, z'
'-x+1/2, -y, z+1/2'
'-x, y+1/2, -z+1/2'
'x+1/2, -y+1/2, -z'

loop_
_atom_site_type_symbol
_atom_site_label
_atom_site_fract_x
_atom_site_fract_y
_atom_site_fract_z
_atom_site_U_iso_or_equiv
_atom_site_adp_type
_atom_site_calc_flag
_atom_site_refinement_flags_adp
_atom_site_refinement_flags_posn
_atom_site_occupancy
C C1 0.0945(12) 0.5130(6) 0.8533(6) 0.020(3) Uani d . . 1
C C2 -0.0251(13) 0.5151(7) 0.8202(6) 0.029(3) Uani d . . 1
H H2 -0.0513 0.4658 0.7922 0.034 Uiso calc U R 1
C C3 -0.1088(10) 0.5844(9) 0.8254(5) 0.031(3) Uani d . . 1
H H3 -0.1908 0.5831 0.8017 0.037 Uiso calc U R 1
C C4 -0.0706(13) 0.6563(7) 0.8659(7) 0.033(3) Uani d . . 1
H H4 -0.1266 0.7053 0.8701 0.039 Uiso calc U R 1
C C5 0.0467(14) 0.6571(6) 0.8998(6) 0.031(3) Uani d . . 1
H H5 0.0713 0.7062 0.9285 0.037 Uiso calc U R 1
C C6 0.1308(9) 0.5868(8) 0.8930(4) 0.027(2) Uani d . . 1
H H6 0.2137 0.589 0.9155 0.032 Uiso calc U R 1
C C7 0.0806(10) 0.3328(7) 0.8543(8) 0.028(3) Uani d . . 1
C C8 0.0405(11) 0.2798(8) 0.7983(7) 0.035(3) Uani d . . 1
H H8 0.078 0.286 0.751 0.042 Uiso calc U R 1
C C9 -0.0548(13) 0.2166(7) 0.8100(8) 0.040(3) Uani d . . 1
H H9 -0.0805 0.1793 0.771 0.048 Uiso calc U R 1
C C10 -0.1106(10) 0.2084(7) 0.8765(10) 0.043(3) Uani d . . 1
H H10 -0.1765 0.1659 0.8837 0.051 Uiso calc U R 1
C C11 -0.0735(12) 0.2607(9) 0.9342(7) 0.047(3) Uani d . . 1
H H11 -0.112 0.2546 0.9813 0.056 Uiso calc U R 1
C C12 0.0222(13) 0.3229(7) 0.9214(7) 0.040(3) Uani d . . 1
H H12 0.048 0.3599 0.9606 0.048 Uiso calc U R 1
C C13 0.3037(9) 0.4082(7) 0.9190(4) 0.032(3) Uani d . . 1
H H13A 0.2911 0.46 0.9508 0.039 Uiso calc U R 1
H H13B 0.2754 0.3561 0.9469 0.039 Uiso calc U R 1
C C14 0.4482(10) 0.3992(8) 0.9011(6) 0.040(3) Uani d . . 1
H H14A 0.4899 0.457 0.9072 0.048 Uiso calc U R 1
H H14B 0.4881 0.3589 0.937 0.048 Uiso calc U R 1
C C15 0.6159(10) 0.3558(7) 0.8152(6) 0.042(3) Uani d . . 1
H H15A 0.6512 0.3165 0.8534 0.051 Uiso calc U R 1
H H15B 0.6594 0.4131 0.8202 0.051 Uiso calc U R 1
C C16 0.6465(9) 0.3177(6) 0.7394(5) 0.035(3) Uani d . . 1
H H16A 0.6353 0.2535 0.7409 0.042 Uiso calc U R 1
H H16B 0.7382 0.33 0.7271 0.042 Uiso calc U R 1
C C17 0.5371(13) 0.2730(6) 0.6023(6) 0.025(3) Uani d . . 1
C C18 0.4311(11) 0.2171(8) 0.6022(6) 0.029(3) Uani d . . 1
H H18 0.3625 0.227 0.6359 0.035 Uiso calc U R 1
C C19 0.4229(12) 0.1472(7) 0.5539(7) 0.039(3) Uani d . . 1
H H19 0.3498 0.1094 0.5549 0.047 Uiso calc U R 1
C C20 0.5215(16) 0.1332(7) 0.5049(6) 0.043(3) Uani d . . 1
H H20 0.5162 0.0857 0.4715 0.052 Uiso calc U R 1
C C21 0.6278(13) 0.1871(9) 0.5036(6) 0.040(3) Uani d . . 1
H H21 0.6958 0.1769 0.4695 0.048 Uiso calc U R 1
C C22 0.6356(12) 0.2563(7) 0.5520(7) 0.036(3) Uani d . . 1
H H22 0.7096 0.2932 0.551 0.043 Uiso calc U R 1
C C23 0.6460(11) 0.4411(5) 0.6202(6) 0.022(2) Uani d . . 1
C C24 0.6131(10) 0.4682(7) 0.5509(7) 0.032(3) Uani d . . 1
H H24 0.5405 0.4424 0.5272 0.039 Uiso calc U R 1
C C25 0.6827(13) 0.5318(8) 0.5149(6) 0.037(3) Uani d . . 1
H H25 0.6591 0.5484 0.4664 0.045 Uiso calc U R 1
C C26 0.7869(13) 0.5716(7) 0.5490(8) 0.047(3) Uani d . . 1
H H26 0.8338 0.6166 0.5248 0.057 Uiso calc U R 1
C C27 0.8210(11) 0.5457(8) 0.6170(9) 0.051(3) Uani d . . 1
H H27 0.8925 0.5724 0.641 0.061 Uiso calc U R 1
C C28 0.7526(13) 0.4807(8) 0.6517(6) 0.043(3) Uani d . . 1
H H28 0.7796 0.4624 0.6991 0.051 Uiso calc U R 1
C C29 0.3739(11) 0.5530(6) 0.7801(6) 0.035(3) Uani d . D 1
H H29A 0.312(6) 0.589(4) 0.755(4) 0.053 Uiso d U D 1
H H29B 0.375(10) 0.559(6) 0.8317(19) 0.053 Uiso d U D 1
C C30 0.4831(11) 0.5354(6) 0.7387(6) 0.036(3) Uani d . D 1
H H30A 0.560(6) 0.527(6) 0.767(5) 0.054 Uiso d U D 1
H H30B 0.490(9) 0.554(5) 0.688(2) 0.054 Uiso d U D 1
C C31 0.1861(12) 0.4745(7) 0.6716(6) 0.032(3) Uani d . D 1
H H31A 0.122(7) 0.428(4) 0.670(5) 0.049 Uiso d U D 1
H H31B 0.161(9) 0.525(4) 0.698(4) 0.049 Uiso d U D 1
C C32 0.2928(11) 0.4703(7) 0.6263(6) 0.034(3) Uani d . D 1
H H32A 0.348(8) 0.519(4) 0.618(5) 0.051 Uiso d U D 1
H H32B 0.297(8) 0.428(5) 0.588(4) 0.051 Uiso d U D 1
C C33 0.3958(10) 0.2949(7) 0.8012(5) 0.040(3) Uani d . . 1
H H33A 0.341 0.2738 0.8414 0.061 Uiso calc U R 1
H H33B 0.4515 0.2473 0.7839 0.061 Uiso calc U R 1
H H33C 0.3409 0.3152 0.7608 0.061 Uiso calc U R 1
Mo Mo1 0.35312(7) 0.41345(5) 0.73627(4) 0.0212(3) Uani d . . 1
N N1 0.4763(8) 0.3671(5) 0.8273(5) 0.026(2) Uani d . . 1
P P1 0.2007(2) 0.41959(18) 0.83633(12) 0.0245(7) Uani d . . 1
P P2 0.5418(3) 0.36322(17) 0.66769(14) 0.0256(8) Uani d . . 1

loop_
_atom_site_aniso_label
_atom_site_aniso_U_11
_atom_site_aniso_U_22
_atom_site_aniso_U_33
_atom_site_aniso_U_12
_atom_site_aniso_U_13
_atom_site_aniso_U_23
C1 0.016(9) 0.023(8) 0.020(7) 0.003(6) -0.002(6) 0.002(6)
C2 0.036(10) 0.023(8) 0.027(7) 0.009(7) 0.005(8) -0.009(5)
C3 0.025(7) 0.036(7) 0.032(7) 0.000(9) -0.007(5) -0.014(7)
C4 0.021(9) 0.040(10) 0.038(8) 0.014(6) 0.008(7) 0.010(8)
C5 0.040(9) 0.018(8) 0.035(8) 0.007(8) 0.011(8) -0.015(5)
C6 0.016(6) 0.040(7) 0.025(6) 0.000(9) -0.002(5) -0.014(6)
C7 0.031(7) 0.021(7) 0.033(9) 0.007(6) 0.002(8) -0.004(7)
C8 0.022(8) 0.023(7) 0.059(10) 0.001(7) 0.008(7) 0.014(8)
C9 0.032(8) 0.025(8) 0.063(11) 0.000(7) 0.011(8) -0.001(6)
C10 0.019(8) 0.017(7) 0.092(10) 0.000(6) 0.019(9) 0.000(9)
C11 0.046(9) 0.030(8) 0.066(11) 0.002(7) 0.029(8) 0.018(9)
C12 0.060(9) 0.026(8) 0.035(10) 0.008(8) 0.005(8) -0.001(6)
C13 0.039(8) 0.037(6) 0.021(6) 0.011(6) 0.006(5) 0.001(6)
C14 0.036(9) 0.049(8) 0.036(8) 0.011(7) -0.008(6) -0.004(7)
C15 0.029(10) 0.054(7) 0.044(8) 0.012(7) -0.017(6) 0.009(6)
C16 0.021(6) 0.042(6) 0.041(7) 0.009(5) -0.001(7) -0.008(6)
C17 0.016(7) 0.020(7) 0.041(8) 0.006(8) -0.001(7) 0.000(6)
C18 0.026(9) 0.031(7) 0.030(8) 0.015(7) -0.005(6) -0.007(7)
C19 0.046(9) 0.032(9) 0.039(8) -0.002(6) -0.013(8) -0.002(7)
C20 0.080(10) 0.022(7) 0.028(8) 0.023(9) -0.008(9) -0.006(6)
C21 0.049(10) 0.025(8) 0.046(9) 0.014(8) 0.002(7) 0.007(8)
C22 0.037(9) 0.018(8) 0.052(8) 0.011(7) -0.009(9) -0.003(7)
C23 0.021(8) 0.031(6) 0.015(7) 0.003(7) 0.005(6) -0.002(6)
C24 0.024(7) 0.026(7) 0.046(10) -0.006(6) 0.009(7) -0.002(6)
C25 0.047(9) 0.039(7) 0.025(7) 0.014(7) 0.001(8) -0.001(7)
C26 0.054(10) 0.049(8) 0.039(9) -0.009(8) 0.017(7) 0.003(8)
C27 0.035(9) 0.057(9) 0.060(11) -0.034(8) 0.013(9) -0.014(7)
C28 0.030(9) 0.057(9) 0.041(8) -0.013(7) 0.001(8) -0.010(8)
C29 0.029(8) 0.030(7) 0.047(8) -0.004(6) -0.004(8) -0.008(6)
C30 0.043(8) 0.026(6) 0.039(8) -0.009(6) -0.001(8) 0.000(6)
C31 0.040(10) 0.030(8) 0.027(8) 0.002(6) -0.009(7) 0.004(6)
C32 0.023(8) 0.042(8) 0.037(8) 0.001(6) -0.008(7) -0.004(7)
C33 0.042(8) 0.048(8) 0.032(7) 0.015(7) -0.012(6) 0.013(6)
Mo1 0.0189(5) 0.0177(5) 0.0271(5) 0.0016(5) -0.0055(5) -0.0023(4)
N1 0.013(6) 0.029(5) 0.036(7) 0.002(5) -0.009(5) -0.003(5)
P1 0.0247(16) 0.0210(16) 0.0277(16) -0.0003(16) -0.0024(12) -0.0005(16)
P2 0.0187(17) 0.0279(16) 0.0302(19) 0.0036(16) -0.0037(15) -0.0021(14)

loop_
_atom_type_symbol
_atom_type_description
_atom_type_scat_dispersion_real
_atom_type_scat_dispersion_imag
_atom_type_scat_source
C C 0.0033 0.0016 'International Tables Vol C Tables 4.2.6.8 and 6.1.1.4'
H H 0.0000 0.0000 'International Tables Vol C Tables 4.2.6.8 and 6.1.1.4'
N N 0.0061 0.0033 'International Tables Vol C Tables 4.2.6.8 and 6.1.1.4'
P P 0.1023 0.0942 'International Tables Vol C Tables 4.2.6.8 and 6.1.1.4'
Mo Mo -1.6832 0.6857 'International Tables Vol C Tables 4.2.6.8 and 6.1.1.4'

loop_
_geom_angle_atom_site_label_1
_geom_angle_atom_site_label_2
_geom_angle_atom_site_label_3
_geom_angle
C2 C1 C6 116.8(9)
C2 C1 P1 118.9(9)
C6 C1 P1 124.1(10)
C3 C2 C1 123.7(9)
C3 C2 H2 118.2
C1 C2 H2 118.2
C2 C3 C4 118.2(9)
C2 C3 H3 120.9
C4 C3 H3 120.9
C5 C4 C3 120.3(10)
C5 C4 H4 119.9
C3 C4 H4 119.9
C4 C5 C6 120.6(9)
C4 C5 H5 119.7
C6 C5 H5 119.7
C5 C6 C1 120.5(8)
C5 C6 H6 119.8
C1 C6 H6 119.8
C12 C7 C8 117.8(10)
C12 C7 P1 122.2(11)
C8 C7 P1 119.8(10)
C7 C8 C9 120.6(10)
C7 C8 H8 119.7
C9 C8 H8 119.7
C10 C9 C8 120.2(11)
C10 C9 H9 119.9
C8 C9 H9 119.9
C9 C10 C11 121.0(10)
C9 C10 H10 119.5
C11 C10 H10 119.5
C10 C11 C12 117.8(10)
C10 C11 H11 121.1
C12 C11 H11 121.1
C7 C12 C11 122.5(10)
C7 C12 H12 118.7
C11 C12 H12 118.7
C14 C13 P1 113.1(6)
C14 C13 H13A 109.0
P1 C13 H13A 109.0
C14 C13 H13B 109.0
P1 C13 H13B 109.0
H13A C13 H13B 107.8
N1 C14 C13 114.8(8)
N1 C14 H14A 108.6
C13 C14 H14A 108.6
N1 C14 H14B 108.6
C13 C14 H14B 108.6
H14A C14 H14B 107.5
N1 C15 C16 112.5(9)
N1 C15 H15A 109.1
C16 C15 H15A 109.1
N1 C15 H15B 109.1
C16 C15 H15B 109.1
H15A C15 H15B 107.8
C15 C16 P2 112.1(6)
C15 C16 H16A 109.2
P2 C16 H16A 109.2
C15 C16 H16B 109.2
P2 C16 H16B 109.2
H16A C16 H16B 107.9
C22 C17 C18 117.4(9)
C22 C17 P2 123.4(10)
C18 C17 P2 119.2(10)
C19 C18 C17 121.6(10)
C19 C18 H18 119.2
C17 C18 H18 119.2
C20 C19 C18 119.2(10)
C20 C19 H19 120.4
C18 C19 H19 120.4
C19 C20 C21 120.7(10)
C19 C20 H20 119.7
C21 C20 H20 119.7
C20 C21 C22 119.8(10)
C20 C21 H21 120.1
C22 C21 H21 120.1
C21 C22 C17 121.3(10)
C21 C22 H22 119.3
C17 C22 H22 119.3
C24 C23 C28 116.6(9)
C24 C23 P2 119.2(10)
C28 C23 P2 124.0(10)
C25 C24 C23 121.6(9)
C25 C24 H24 119.2
C23 C24 H24 119.2
C24 C25 C26 120.1(10)
C24 C25 H25 119.9
C26 C25 H25 119.9
C27 C26 C25 119.1(10)
C27 C26 H26 120.4
C25 C26 H26 120.4
C26 C27 C28 120.2(11)
C26 C27 H27 119.9
C28 C27 H27 119.9
C27 C28 C23 122.4(10)
C27 C28 H28 118.8
C23 C28 H28 118.8
C30 C29 Mo1 72.8(6)
C30 C29 H29A 114.(5)
Mo1 C29 H29A 108.(5)
C30 C29 H29B 124.(7)
Mo1 C29 H29B 116.(5)
H29A C29 H29B 115.(9)
C29 C30 Mo1 72.2(6)
C29 C30 H30A 114.(6)
Mo1 C30 H30A 113.(6)
C29 C30 H30B 121.(6)
Mo1 C30 H30B 105.(5)
H30A C30 H30B 119.(9)
C32 C31 Mo1 71.8(6)
C32 C31 H31A 119.(6)
Mo1 C31 H31A 103.(5)
C32 C31 H31B 125.(6)
Mo1 C31 H31B 106.(6)
H31A C31 H31B 115.(8)
C31 C32 Mo1 73.0(6)
C31 C32 H32A 123.(6)
Mo1 C32 H32A 106.(6)
C31 C32 H32B 121.(6)
Mo1 C32 H32B 112.(6)
H32A C32 H32B 112.(9)
N1 C33 Mo1 70.5(5)
N1 C33 H33A 109.5
Mo1 C33 H33A 123.8
N1 C33 H33B 109.5
Mo1 C33 H33B 123.7
H33A C33 H33B 109.5
N1 C33 H33C 109.5
Mo1 C33 H33C 38.9
H33A C33 H33C 109.5
H33B C33 H33C 109.5
N1 Mo1 C33 38.7(3)
N1 Mo1 C32 160.7(4)
C33 Mo1 C32 147.2(4)
N1 Mo1 C29 89.0(4)
C33 Mo1 C29 124.1(4)
C32 Mo1 C29 88.6(4)
N1 Mo1 C31 162.3(4)
C33 Mo1 C31 139.6(4)
C32 Mo1 C31 35.2(4)
C29 Mo1 C31 82.5(4)
N1 Mo1 C30 84.8(3)
C33 Mo1 C30 122.7(4)
C32 Mo1 C30 82.3(4)
C29 Mo1 C30 35.0(4)
C31 Mo1 C30 96.8(4)
N1 Mo1 P1 79.6(2)
C33 Mo1 P1 75.9(3)
C32 Mo1 P1 118.3(3)
C29 Mo1 P1 76.2(3)
C31 Mo1 P1 83.3(3)
C30 Mo1 P1 109.5(3)
N1 Mo1 P2 79.9(2)
C33 Mo1 P2 81.8(3)
C32 Mo1 P2 83.5(3)
C29 Mo1 P2 113.5(3)
C31 Mo1 P2 117.8(3)
C30 Mo1 P2 78.5(3)
P1 Mo1 P2 157.13(9)
C14 N1 C33 116.2(8)
C14 N1 C15 111.9(8)
C33 N1 C15 114.8(8)
C14 N1 Mo1 118.0(6)
C33 N1 Mo1 70.8(5)
C15 N1 Mo1 119.4(6)
C1 P1 C7 97.5(5)
C1 P1 C13 106.3(6)
C7 P1 C13 100.0(5)
C1 P1 Mo1 123.3(3)
C7 P1 Mo1 123.0(5)
C13 P1 Mo1 103.8(3)
C23 P2 C17 101.5(5)
C23 P2 C16 103.9(6)
C17 P2 C16 101.2(4)
C23 P2 Mo1 120.5(3)
C17 P2 Mo1 123.5(5)
C16 P2 Mo1 103.0(3)

loop_
_geom_bond_atom_site_label_1
_geom_bond_atom_site_label_2
_geom_bond_distance
C1 C2 1.374(13)
C1 C6 1.392(12)
C1 P1 1.828(10)
C2 C3 1.371(12)
C2 H2 0.95
C3 C4 1.383(13)
C3 H3 0.95
C4 C5 1.359(13)
C4 H4 0.95
C5 C6 1.388(12)
C5 H5 0.95
C6 H6 0.95
C7 C12 1.371(13)
C7 C8 1.368(12)
C7 P1 1.846(11)
C8 C9 1.396(13)
C8 H8 0.95
C9 C10 1.347(14)
C9 H9 0.95
C10 C11 1.376(14)
C10 H10 0.95
C11 C12 1.391(13)
C11 H11 0.95
C12 H12 0.95
C13 C14 1.533(12)
C13 P1 1.852(8)
C13 H13A 0.99
C13 H13B 0.99
C14 N1 1.460(12)
C14 H14A 0.99
C14 H14B 0.99
C15 N1 1.466(11)
C15 C16 1.533(12)
C15 H15A 0.99
C15 H15B 0.99
C16 P2 1.834(9)
C16 H16A 0.99
C16 H16B 0.99
C17 C22 1.392(13)
C17 C18 1.389(13)
C17 P2 1.825(10)
C18 C19 1.389(13)
C18 H18 0.95
C19 C20 1.370(13)
C19 H19 0.95
C20 C21 1.373(13)
C20 H20 0.95
C21 C22 1.380(12)
C21 H21 0.95
C22 H22 0.95
C23 C24 1.373(11)
C23 C28 1.381(13)
C23 P2 1.823(10)
C24 C25 1.376(13)
C24 H24 0.95
C25 C26 1.384(13)
C25 H25 0.95
C26 C27 1.349(13)
C26 H26 0.95
C27 C28 1.373(13)
C27 H27 0.95
C28 H28 0.95
C29 C30 1.382(15)
C29 Mo1 2.291(9)
C29 H29A 0.96(3)
C29 H29B 0.95(3)
C30 Mo1 2.299(9)
C30 H30A 0.96(3)
C30 H30B 0.97(3)
C31 C32 1.377(15)
C31 Mo1 2.288(10)
C31 H31A 0.97(3)
C31 H31B 0.94(3)
C32 Mo1 2.272(11)
C32 H32A 0.95(3)
C32 H32B 0.95(3)
C33 N1 1.463(11)
C33 Mo1 2.211(9)
C33 H33A 0.98
C33 H33B 0.98
C33 H33C 0.98
Mo1 N1 2.207(8)
Mo1 P1 2.410(2)
Mo1 P2 2.438(3)

loop_
_geom_torsion_atom_site_label_1
_geom_torsion_atom_site_label_2
_geom_torsion_atom_site_label_3
_geom_torsion_atom_site_label_4
_geom_torsion
C6 C1 C2 C3 -0.9(14)
P1 C1 C2 C3 -175.7(7)
C1 C2 C3 C4 0.1(15)
C2 C3 C4 C5 -0.3(14)
C3 C4 C5 C6 1.4(15)
C4 C5 C6 C1 -2.2(15)
C2 C1 C6 C5 1.9(13)
P1 C1 C6 C5 176.4(6)
C12 C7 C8 C9 -1.3(14)
P1 C7 C8 C9 -176.8(7)
C7 C8 C9 C10 1.4(15)
C8 C9 C10 C11 -1.1(15)
C9 C10 C11 C12 0.8(15)
C8 C7 C12 C11 1.0(14)
P1 C7 C12 C11 176.4(7)
C10 C11 C12 C7 -0.7(14)
P1 C13 C14 N1 -23.0(13)
N1 C15 C16 P2 39.5(10)
C22 C17 C18 C19 0.0(13)
P2 C17 C18 C19 -179.6(7)
C17 C18 C19 C20 -0.4(13)
C18 C19 C20 C21 0.5(14)
C19 C20 C21 C22 -0.1(14)
C20 C21 C22 C17 -0.3(13)
C18 C17 C22 C21 0.4(13)
P2 C17 C22 C21 179.9(7)
C28 C23 C24 C25 -0.2(13)
P2 C23 C24 C25 174.9(7)
C23 C24 C25 C26 -1.5(14)
C24 C25 C26 C27 1.6(14)
C25 C26 C27 C28 -0.1(15)
C26 C27 C28 C23 -1.6(16)
C24 C23 C28 C27 1.7(14)
P2 C23 C28 C27 -173.1(8)
C13 C14 N1 C33 -42.5(13)
C13 C14 N1 C15 -177.0(9)
C13 C14 N1 Mo1 38.6(12)
Mo1 C33 N1 C14 112.5(7)
Mo1 C33 N1 C15 -114.3(8)
C16 C15 N1 C14 177.0(8)
C16 C15 N1 C33 41.9(11)
C16 C15 N1 Mo1 -39.2(10)
C2 C1 P1 C7 -48.8(9)
C6 C1 P1 C7 136.8(9)
C2 C1 P1 C13 -151.6(8)
C6 C1 P1 C13 34.1(9)
C2 C1 P1 Mo1 89.2(8)
C6 C1 P1 Mo1 -85.1(9)
C12 C7 P1 C1 -61.7(9)
C8 C7 P1 C1 113.6(9)
C12 C7 P1 C13 46.3(9)
C8 C7 P1 C13 -138.4(8)
C12 C7 P1 Mo1 160.0(6)
C8 C7 P1 Mo1 -24.7(9)
C14 C13 P1 C1 -131.0(9)
C14 C13 P1 C7 128.1(9)
C14 C13 P1 Mo1 0.3(10)
C24 C23 P2 C17 56.0(8)
C28 C23 P2 C17 -129.2(8)
C24 C23 P2 C16 160.8(7)
C28 C23 P2 C16 -24.5(9)
C24 C23 P2 Mo1 -84.8(7)
C28 C23 P2 Mo1 90.0(8)
C22 C17 P2 C23 26.5(9)
C18 C17 P2 C23 -154.0(7)
C22 C17 P2 C16 -80.3(8)
C18 C17 P2 C16 99.2(8)
C22 C17 P2 Mo1 165.7(6)
C18 C17 P2 Mo1 -14.8(8)
C15 C16 P2 C23 103.5(7)
C15 C16 P2 C17 -151.5(8)
C15 C16 P2 Mo1 -22.9(7)
